data_7229222
loop_
_publ_author_name
'Shemchuk, Oleksii'
'Degli Esposti, Lorenzo'
'Grepioni, Fabrizia'
'Braga, Dario'

_publ_section_title
;
 Ionic co-crystals of enantiopure and racemic histidine with calcium
 halides
;
_journal_name_full CrystEngComm
_journal_paper_doi 10.1039/C7CE01326D
_journal_year 2017
_chemical_absolute_configuration rm
_chemical_formula_sum 'C12 H24 Ca Cl2 N6 O7'
_chemical_formula_weight 475.35
_chemical_name_systematic
;
 ?
;
_space_group_IT_number 5
_symmetry_cell_setting monoclinic
_symmetry_space_group_name_Hall 'C 2y'
_symmetry_space_group_name_H-M 'C 1 2 1'
_atom_sites_solution_hydrogens geom
_atom_sites_solution_primary direct
_atom_sites_solution_secondary difmap
_audit_creation_method SHELXL-97
_audit_update_record
;
2017-09-18 deposited with the CCDC.
2017-09-21 downloaded from the CCDC.
;
_cell_angle_alpha 90.00
_cell_angle_beta 114.287(4)
_cell_angle_gamma 90.00
_cell_formula_units_Z 2
_cell_length_a 20.6509(11)
_cell_length_b 5.1087(3)
_cell_length_c 10.7880(5)
_cell_measurement_reflns_used 986
_cell_measurement_temperature 295
_cell_measurement_theta_max 27.2100
_cell_measurement_theta_min 3.7970
_cell_volume 1037.40(10)
_computing_cell_refinement
;
CrysAlisPro, Agilent Technologies,
Version 1.171.37.35g (release 09-12-2014 CrysAlis171 .NET)
(compiled Dec  9 2014,15:38:47)
;
_computing_data_collection
;
CrysAlisPro, Agilent Technologies,
Version 1.171.37.35g (release 09-12-2014 CrysAlis171 .NET)
(compiled Dec  9 2014,15:38:47)
;
_computing_data_reduction
;
CrysAlisPro, Agilent Technologies,
Version 1.171.37.35g (release 09-12-2014 CrysAlis171 .NET)
(compiled Dec  9 2014,15:38:47)
;
_computing_structure_refinement 'SHELXL-97 (Sheldrick, 2008)'
_computing_structure_solution 'SHELXL-97 (Sheldrick, 2008)'
_diffrn_ambient_temperature 295
_diffrn_detector 'CCD plate'
_diffrn_detector_area_resol_mean 16.1340
_diffrn_detector_type Sapphire3
_diffrn_measured_fraction_theta_full 0.997
_diffrn_measured_fraction_theta_max 0.820
_diffrn_measurement_details
;
#__ type_ start__ end____ width___ exp.time_
  1 omega  -54.00   50.00   1.0000   75.0000
omega____ theta____ kappa____ phi______ frames
    -      -16.5159   19.0000   60.0000 104

#__ type_ start__ end____ width___ exp.time_
  2 omega  -34.00   39.00   1.0000   75.0000
omega____ theta____ kappa____ phi______ frames
    -       17.6096  -38.0000 -120.0000 73

#__ type_ start__ end____ width___ exp.time_
  3 omega   49.00   74.00   1.0000   75.0000
omega____ theta____ kappa____ phi______ frames
    -       17.6096  178.0000  -90.0000 25

;
_diffrn_measurement_device 'four-circle diffractometer'
_diffrn_measurement_device_type 'Xcalibur, Sapphire3'
_diffrn_radiation_monochromator graphite
_diffrn_radiation_probe x-ray
_diffrn_radiation_type 'Mo K\a'
_diffrn_radiation_wavelength 0.71073
_diffrn_reflns_av_R_equivalents 0.0209
_diffrn_reflns_av_sigmaI/netI 0.0503
_diffrn_reflns_limit_h_max 27
_diffrn_reflns_limit_h_min -28
_diffrn_reflns_limit_k_max 5
_diffrn_reflns_limit_k_min -6
_diffrn_reflns_limit_l_max 13
_diffrn_reflns_limit_l_min -13
_diffrn_reflns_number 2328
_diffrn_reflns_theta_full 25.00
_diffrn_reflns_theta_max 29.59
_diffrn_reflns_theta_min 3.56
_diffrn_source 'Enhance (Mo) X-ray Source'
_exptl_absorpt_coefficient_mu 0.606
_exptl_absorpt_correction_T_max 1.00000
_exptl_absorpt_correction_T_min 0.91031
_exptl_absorpt_correction_type multi-scan
_exptl_absorpt_process_details
;
CrysAlisPro, Agilent Technologies,
Version 1.171.37.35g (release 09-12-2014 CrysAlis171 .NET)
(compiled Dec  9 2014,15:38:47)
Empirical absorption correction using spherical harmonics,
 implemented in SCALE3 ABSPACK scaling algorithm.
;
_exptl_crystal_colour colorless
_exptl_crystal_density_diffrn 1.522
_exptl_crystal_density_method 'not measured'
_exptl_crystal_description needle
_exptl_crystal_F_000 496
_exptl_crystal_size_max 0.1
_exptl_crystal_size_mid 0.05
_exptl_crystal_size_min 0.01
_refine_diff_density_max 0.288
_refine_diff_density_min -0.321
_refine_diff_density_rms 0.102
_refine_ls_abs_structure_details 'Flack H D (1983), Acta Cryst. A39, 876-881'
_refine_ls_abs_structure_Flack 0.04(9)
_refine_ls_extinction_method none
_refine_ls_goodness_of_fit_ref 0.745
_refine_ls_hydrogen_treatment constr
_refine_ls_matrix_type full
_refine_ls_number_parameters 128
_refine_ls_number_reflns 1720
_refine_ls_number_restraints 1
_refine_ls_restrained_S_all 0.744
_refine_ls_R_factor_all 0.0527
_refine_ls_R_factor_gt 0.0390
_refine_ls_shift/su_max 0.000
_refine_ls_shift/su_mean 0.000
_refine_ls_structure_factor_coef Fsqd
_refine_ls_weighting_details 'calc w=1/[\s^2^(Fo^2^)+(0.0910P)^2^+5.0599P] where P=(Fo^2^+2Fc^2^)/3'
_refine_ls_weighting_scheme calc
_refine_ls_wR_factor_gt 0.0986
_refine_ls_wR_factor_ref 0.1306
_reflns_number_gt 1464
_reflns_number_total 1720
_reflns_threshold_expression >2\s(I)
_cod_data_source_file c7ce01326d2.cif
_cod_data_source_block L-Histidine-CalciumChloride-hydrate
_cod_original_sg_symbol_H-M C2
_cod_database_code 7229222

loop_
_symmetry_equiv_pos_as_xyz
'x, y, z'
'-x, y, -z'
'x+1/2, y+1/2, z'
'-x+1/2, y+1/2, -z'

loop_
_atom_site_label
_atom_site_type_symbol
_atom_site_fract_x
_atom_site_fract_y
_atom_site_fract_z
_atom_site_U_iso_or_equiv
_atom_site_adp_type
_atom_site_occupancy
_atom_site_symmetry_multiplicity
_atom_site_calc_flag
_atom_site_refinement_flags
Ca1 Ca 0.0000 -0.0239(2) 0.0000 0.0278(3) Uani 1 2 d S
O1 O 0.08066(17) -0.0526(9) 0.2327(3) 0.0459(9) Uani 1 1 d .
HB5 H 0.0856 0.0832 0.2802 0.069 Uiso 1 1 d R
HB6 H 0.0753 -0.1715 0.2798 0.069 Uiso 1 1 d R
O3 O -0.07258(19) 0.3268(8) -0.0049(4) 0.0425(9) Uani 1 1 d .
O4 O -0.06514(19) -0.2792(8) 0.0882(4) 0.0405(9) Uani 1 1 d .
N1 N -0.08655(19) 0.5428(8) 0.3001(4) 0.0334(9) Uani 1 1 d .
H2A H -0.0961 0.4720 0.3690 0.040 Uiso 1 1 d R
H3 H -0.1130 0.6689 0.2774 0.040 Uiso 1 1 d R
H4 H -0.0406 0.5902 0.3372 0.040 Uiso 1 1 d R
N2 N -0.1830(2) -0.0423(11) 0.2741(5) 0.0480(11) Uani 1 1 d .
N3 N -0.2788(2) 0.0627(11) 0.3022(5) 0.0506(13) Uani 1 1 d .
H1 H -0.3142 0.0509 0.3255 0.061 Uiso 1 1 d R
C1 C -0.0767(2) 0.4810(11) 0.0805(4) 0.0266(9) Uani 1 1 d .
C2 C -0.1012(2) 0.3615(9) 0.1840(4) 0.0228(9) Uani 1 1 d .
H2 H -0.0754 0.1974 0.2182 0.027 Uiso 1 1 calc R
C3 C -0.1809(2) 0.3018(12) 0.1109(5) 0.0382(12) Uani 1 1 d .
H3A H -0.2061 0.4640 0.0749 0.046 Uiso 1 1 calc R
H3B H -0.1885 0.1871 0.0345 0.046 Uiso 1 1 calc R
C4 C -0.2122(2) 0.1763(11) 0.1993(5) 0.0316(11) Uani 1 1 d .
C5 C -0.2720(3) 0.2426(14) 0.2149(6) 0.0463(14) Uani 1 1 d .
H5 H -0.3022 0.3822 0.1743 0.056 Uiso 1 1 calc R
C6 C -0.2255(3) -0.1026(13) 0.3335(7) 0.0594(17) Uani 1 1 d .
H6 H -0.2186 -0.2456 0.3909 0.071 Uiso 1 1 calc R
O2 O 0.0000 -0.0403(17) 0.5000 0.0626(16) Uani 1 2 d S
HB7 H -0.0364 0.0549 0.5217 0.094 Uiso 1 1 d R
Cl1 Cl -0.09155(6) 0.4371(3) 0.58875(11) 0.0418(4) Uani 1 1 d .

loop_
_atom_site_aniso_label
_atom_site_aniso_U_11
_atom_site_aniso_U_22
_atom_site_aniso_U_33
_atom_site_aniso_U_23
_atom_site_aniso_U_13
_atom_site_aniso_U_12
Ca1 0.0345(6) 0.0258(7) 0.0324(6) 0.000 0.0230(5) 0.000
O1 0.056(2) 0.042(2) 0.0400(16) 0.002(2) 0.0196(15) -0.003(2)
O3 0.056(2) 0.041(2) 0.0444(19) 0.0021(18) 0.0345(17) 0.0129(19)
O4 0.049(2) 0.031(2) 0.048(2) 0.0029(17) 0.0273(17) -0.0100(18)
N1 0.0337(19) 0.038(2) 0.0310(19) 0.0032(18) 0.0158(15) -0.0041(18)
N2 0.060(2) 0.038(2) 0.069(3) 0.002(3) 0.050(2) 0.002(3)
N3 0.046(2) 0.059(3) 0.065(3) -0.012(3) 0.042(2) -0.016(2)
C1 0.0236(17) 0.030(2) 0.0298(18) 0.003(2) 0.0141(15) 0.002(2)
C2 0.0210(18) 0.020(2) 0.029(2) 0.0019(18) 0.0121(16) -0.0019(17)
C3 0.028(2) 0.052(3) 0.031(2) 0.002(2) 0.0090(19) -0.007(2)
C4 0.030(2) 0.033(3) 0.034(2) -0.004(2) 0.0165(19) -0.009(2)
C5 0.037(3) 0.055(4) 0.053(3) -0.003(3) 0.025(2) -0.004(3)
C6 0.080(4) 0.040(4) 0.086(4) 0.005(3) 0.062(4) -0.004(3)
O2 0.053(3) 0.058(4) 0.079(4) 0.000 0.030(3) 0.000
Cl1 0.0495(6) 0.0463(9) 0.0370(6) 0.0022(6) 0.0252(5) 0.0010(7)

loop_
_atom_type_symbol
_atom_type_description
_atom_type_scat_dispersion_real
_atom_type_scat_dispersion_imag
_atom_type_scat_source
C C 0.0033 0.0016 'International Tables Vol C Tables 4.2.6.8 and 6.1.1.4'
H H 0.0000 0.0000 'International Tables Vol C Tables 4.2.6.8 and 6.1.1.4'
Ca Ca 0.2262 0.3064 'International Tables Vol C Tables 4.2.6.8 and 6.1.1.4'
Cl Cl 0.1484 0.1585 'International Tables Vol C Tables 4.2.6.8 and 6.1.1.4'
N N 0.0061 0.0033 'International Tables Vol C Tables 4.2.6.8 and 6.1.1.4'
O O 0.0106 0.0060 'International Tables Vol C Tables 4.2.6.8 and 6.1.1.4'

loop_
_geom_angle_atom_site_label_1
_geom_angle_atom_site_label_2
_geom_angle_atom_site_label_3
_geom_angle
_geom_angle_site_symmetry_1
_geom_angle_site_symmetry_3
HB5 O1 HB6 104.0 . .
C2 N1 H2A 113.6 . .
C2 N1 H3 111.1 . .
H2A N1 H3 102.4 . .
C2 N1 H4 110.8 . .
H2A N1 H4 106.5 . .
H3 N1 H4 112.1 . .
C6 N2 C4 105.1(5) . .
C6 N3 C5 107.2(4) . .
C6 N3 H1 126.7 . .
C5 N3 H1 125.8 . .
O3 C1 O4 127.2(4) . 1_565
O3 C1 C2 115.6(5) . .
O4 C1 C2 117.1(4) 1_565 .
N1 C2 C1 110.7(4) . .
N1 C2 C3 111.1(4) . .
C1 C2 C3 108.1(3) . .
N1 C2 H2 109.0 . .
C1 C2 H2 109.0 . .
C3 C2 H2 109.0 . .
C4 C3 C2 114.2(4) . .
C4 C3 H3A 108.7 . .
C2 C3 H3A 108.7 . .
C4 C3 H3B 108.7 . .
C2 C3 H3B 108.7 . .
H3A C3 H3B 107.6 . .
C5 C4 N2 109.4(5) . .
C5 C4 C3 128.7(5) . .
N2 C4 C3 121.8(4) . .
C4 C5 N3 106.0(6) . .
C4 C5 H5 127.0 . .
N3 C5 H5 127.0 . .
N3 C6 N2 112.3(5) . .
N3 C6 H6 123.9 . .
N2 C6 H6 123.9 . .

loop_
_geom_bond_atom_site_label_1
_geom_bond_atom_site_label_2
_geom_bond_distance
_geom_bond_site_symmetry_2
O1 HB5 0.8437 .
O1 HB6 0.8284 .
O3 C1 1.241(6) .
O4 C1 1.244(7) 1_545
N1 C2 1.486(6) .
N1 H2A 0.9171 .
N1 H3 0.8147 .
N1 H4 0.8986 .
N2 C6 1.317(6) .
N2 C4 1.364(7) .
N3 C6 1.317(8) .
N3 C5 1.364(8) .
N3 H1 0.8668 .
C1 O4 1.244(7) 1_565
C1 C2 1.530(5) .
C2 C3 1.536(5) .
C2 H2 0.9800 .
C3 C4 1.497(6) .
C3 H3A 0.9700 .
C3 H3B 0.9700 .
C4 C5 1.357(7) .
C5 H5 0.9300 .
C6 H6 0.9300 .
O2 HB7 1.0016 .

loop_
_geom_torsion_atom_site_label_1
_geom_torsion_atom_site_label_2
_geom_torsion_atom_site_label_3
_geom_torsion_atom_site_label_4
_geom_torsion
_geom_torsion_site_symmetry_1
O3 C1 C2 N1 165.4(4) .
O4 C1 C2 N1 -16.6(5) 1_565
O3 C1 C2 C3 -72.7(5) .
O4 C1 C2 C3 105.3(5) 1_565
N1 C2 C3 C4 -60.0(6) .
C1 C2 C3 C4 178.4(5) .
C6 N2 C4 C5 -0.2(7) .
C6 N2 C4 C3 -177.4(5) .
C2 C3 C4 C5 131.3(6) .
C2 C3 C4 N2 -52.1(7) .
N2 C4 C5 N3 0.8(6) .
C3 C4 C5 N3 177.7(5) .
C6 N3 C5 C4 -1.0(7) .
C5 N3 C6 N2 0.9(7) .
C4 N2 C6 N3 -0.4(7) .
